data_4331942
loop_
_publ_author_name
'Chen, Chien-Hong'
'Lee, Gene-Hsiang'
'Liaw, Wen-Feng'

_publ_section_title
;
 Mononuclear [NiII(L)(P-(o-C6H4S)2(o-C6H4SH))]0/1-(L = Thiolate,
 Selenolate, PPh3, and Cl) Complexes with Intramolecular
 [Ni&#x00B7;&#x00B7;&#x00B7;S&#x00B7;&#x00B7;&#x00B7;H&#x00B7;&#x00B7;&#x00B7;S]/[Ni&#x00B7;&#x00B7;&#x00B7;H&#x00B7;&#x00B7;&#x00B7;S]
 Interactions Modulated by the Coordinated Ligand L:&#x00A0; Relevance to
 the [NiFe] Hydrogenases
;
_journal_issue 5
_journal_name_full 'Inorganic Chemistry'
_journal_page_first 2307
_journal_page_last 2316
_journal_paper_doi 10.1021/ic051924w
_journal_volume 45
_journal_year 2006
_chemical_formula_sum 'C40 H36 Ni O P2 S3'
_chemical_formula_weight 749.52
_chemical_name_systematic
; 
 ? 
;
_space_group_IT_number 14
_symmetry_cell_setting monoclinic
_symmetry_space_group_name_Hall '-P 2ybc'
_symmetry_space_group_name_H-M 'P 1 21/c 1'
_atom_sites_solution_hydrogens geom
_atom_sites_solution_primary direct
_atom_sites_solution_secondary difmap
_audit_creation_method SHELXL-97
_cell_angle_alpha 90.00
_cell_angle_beta 107.6701(10)
_cell_angle_gamma 90.00
_cell_formula_units_Z 4
_cell_length_a 21.4076(4)
_cell_length_b 8.9272(2)
_cell_length_c 20.0007(4)
_cell_measurement_reflns_used all
_cell_measurement_temperature 295(2)
_cell_measurement_theta_max 27.50
_cell_measurement_theta_min 1.00
_cell_volume 3641.99(13)
_computing_cell_refinement DENZO-SMN
_computing_data_collection 'NONIUS COLLECT'
_computing_data_reduction DENZO-SMN
_computing_molecular_graphics SHELXTL
_computing_publication_material SHELXTL
_computing_structure_refinement 'SHELXL-97 (Sheldrick, 1997)'
_computing_structure_solution 'SHELXS-97 (Sheldrick, 1990)'
_diffrn_ambient_temperature 295(2)
_diffrn_measured_fraction_theta_full 0.998
_diffrn_measured_fraction_theta_max 0.998
_diffrn_measurement_device_type 'NONIUS KappaCCD'
_diffrn_measurement_method '\w scans'
_diffrn_radiation_monochromator graphite
_diffrn_radiation_source 'fine-focus sealed tube'
_diffrn_radiation_type MoK\a
_diffrn_radiation_wavelength 0.71073
_diffrn_reflns_av_R_equivalents 0.0602
_diffrn_reflns_av_sigmaI/netI 0.0551
_diffrn_reflns_limit_h_max 27
_diffrn_reflns_limit_h_min -27
_diffrn_reflns_limit_k_max 9
_diffrn_reflns_limit_k_min -11
_diffrn_reflns_limit_l_max 25
_diffrn_reflns_limit_l_min -25
_diffrn_reflns_number 36526
_diffrn_reflns_theta_full 27.50
_diffrn_reflns_theta_max 27.50
_diffrn_reflns_theta_min 2.07
_exptl_absorpt_coefficient_mu 0.824
_exptl_absorpt_correction_T_max 0.852
_exptl_absorpt_correction_T_min 0.627
_exptl_absorpt_correction_type multi-scan
_exptl_crystal_colour red-brown
_exptl_crystal_density_diffrn 1.367
_exptl_crystal_density_method 'not measured'
_exptl_crystal_description plate
_exptl_crystal_F_000 1560
_exptl_crystal_size_max 0.40
_exptl_crystal_size_mid 0.35
_exptl_crystal_size_min 0.20
_refine_diff_density_max 0.713
_refine_diff_density_min -0.465
_refine_diff_density_rms 0.062
_refine_ls_extinction_coef 0.0003(5)
_refine_ls_extinction_expression Fc^*^=kFc[1+0.001xFc^2^\l^3^/sin(2\q)]^-1/4^
_refine_ls_extinction_method SHELXL
_refine_ls_goodness_of_fit_ref 1.019
_refine_ls_hydrogen_treatment mixed
_refine_ls_matrix_type full
_refine_ls_number_parameters 403
_refine_ls_number_reflns 8341
_refine_ls_number_restraints 0
_refine_ls_restrained_S_all 1.019
_refine_ls_R_factor_all 0.0931
_refine_ls_R_factor_gt 0.0494
_refine_ls_shift/su_max 0.005
_refine_ls_shift/su_mean 0.000
_refine_ls_structure_factor_coef Fsqd
_refine_ls_weighting_details 'calc w=1/[\s^2^(Fo^2^)+(0.0908P)^2^+0.0000P] where P=(Fo^2^+2Fc^2^)/3'
_refine_ls_weighting_scheme calc
_refine_ls_wR_factor_gt 0.1356
_refine_ls_wR_factor_ref 0.1554
_reflns_number_gt 5181
_reflns_number_total 8341
_reflns_threshold_expression >2sigma(I)
_cod_data_source_file ic051924wsup1.cif
_cod_data_source_block ic10884
_cod_depositor_comments
;
The following automatic conversions were performed:

'_symmetry_cell_setting' value 'Monoclinic' changed to 'monoclinic'
according to /home/saulius/struct/CIF-dictionaries/cif_core.dic
dictionary named 'cif_core.dic' version 2.4.2 from 2011-04-26.

Automatic conversion script
Id: cif_fix_values 1891 2012-01-12 08:04:46Z andrius 
;
_cod_original_sg_symbol_H-M P2(1)/c
_cod_database_code 4331942

loop_
_symmetry_equiv_pos_as_xyz
'x, y, z'
'-x, y+1/2, -z+1/2'
'-x, -y, -z'
'x, -y-1/2, z-1/2'

loop_
_atom_site_label
_atom_site_type_symbol
_atom_site_fract_x
_atom_site_fract_y
_atom_site_fract_z
_atom_site_U_iso_or_equiv
_atom_site_adp_type
_atom_site_occupancy
_atom_site_symmetry_multiplicity
_atom_site_calc_flag
_atom_site_refinement_flags
Ni Ni 0.264814(17) 0.30057(4) 0.019194(19) 0.04338(15) Uani 1 1 d .
S1 S 0.24620(4) 0.28456(11) -0.09441(4) 0.0610(3) Uani 1 1 d .
S2 S 0.30572(4) 0.39328(9) 0.12400(4) 0.0565(2) Uani 1 1 d .
S3 S 0.32654(6) -0.02189(12) 0.14627(5) 0.0785(3) Uani 1 1 d .
H3A H 0.294(2) 0.083(5) 0.114(2) 0.118 Uiso 1 1 d .
P1 P 0.35844(4) 0.20631(8) 0.02783(4) 0.0436(2) Uani 1 1 d .
P2 P 0.16155(4) 0.36541(8) 0.01160(4) 0.0432(2) Uani 1 1 d .
C1 C 0.38049(14) 0.2720(3) -0.04669(16) 0.0486(7) Uani 1 1 d .
C2 C 0.32538(15) 0.2964(3) -0.10491(17) 0.0530(8) Uani 1 1 d .
C3 C 0.33493(18) 0.3312(4) -0.16828(18) 0.0686(10) Uani 1 1 d .
H3B H 0.2989 0.3427 -0.2080 0.082 Uiso 1 1 calc R
C4 C 0.3965(2) 0.3489(5) -0.1735(2) 0.0822(12) Uani 1 1 d .
H4A H 0.4019 0.3747 -0.2164 0.099 Uiso 1 1 calc R
C5 C 0.4503(2) 0.3292(5) -0.1163(2) 0.0859(13) Uani 1 1 d .
H5A H 0.4920 0.3422 -0.1205 0.103 Uiso 1 1 calc R
C6 C 0.44322(17) 0.2906(4) -0.0531(2) 0.0693(10) Uani 1 1 d .
H6A H 0.4800 0.2767 -0.0144 0.083 Uiso 1 1 calc R
C7 C 0.41735(14) 0.2644(3) 0.10898(16) 0.0480(7) Uani 1 1 d .
C8 C 0.39073(15) 0.3568(3) 0.14926(16) 0.0511(7) Uani 1 1 d .
C9 C 0.43140(18) 0.4156(4) 0.21193(18) 0.0687(9) Uani 1 1 d .
H9A H 0.4142 0.4775 0.2394 0.082 Uiso 1 1 calc R
C10 C 0.49731(19) 0.3814(5) 0.2328(2) 0.0821(12) Uani 1 1 d .
H10A H 0.5247 0.4238 0.2737 0.098 Uiso 1 1 calc R
C11 C 0.52336(18) 0.2850(5) 0.1941(2) 0.0758(11) Uani 1 1 d .
H11A H 0.5675 0.2590 0.2101 0.091 Uiso 1 1 calc R
C12 C 0.48364(16) 0.2274(4) 0.13150(19) 0.0628(9) Uani 1 1 d .
H12A H 0.5010 0.1644 0.1046 0.075 Uiso 1 1 calc R
C13 C 0.36332(13) 0.0031(3) 0.02416(16) 0.0503(7) Uani 1 1 d .
C14 C 0.34958(15) -0.0893(3) 0.07471(18) 0.0599(8) Uani 1 1 d .
C15 C 0.35344(18) -0.2432(4) 0.0694(2) 0.0799(12) Uani 1 1 d .
H15A H 0.3459 -0.3041 0.1039 0.096 Uiso 1 1 calc R
C16 C 0.3685(2) -0.3076(4) 0.0131(3) 0.0848(13) Uani 1 1 d .
H16A H 0.3701 -0.4113 0.0095 0.102 Uiso 1 1 calc R
C17 C 0.38080(19) -0.2206(5) -0.0365(3) 0.0839(12) Uani 1 1 d .
H17A H 0.3908 -0.2643 -0.0742 0.101 Uiso 1 1 calc R
C18 C 0.37864(16) -0.0660(4) -0.03133(19) 0.0654(9) Uani 1 1 d .
H18A H 0.3876 -0.0072 -0.0657 0.078 Uiso 1 1 calc R
C19 C 0.12469(15) 0.2767(3) 0.07327(16) 0.0481(7) Uani 1 1 d .
C20 C 0.16205(17) 0.2522(4) 0.14207(18) 0.0655(9) Uani 1 1 d .
H20A H 0.2061 0.2795 0.1565 0.079 Uiso 1 1 calc R
C21 C 0.1349(2) 0.1878(4) 0.18977(19) 0.0756(11) Uani 1 1 d .
H21A H 0.1604 0.1749 0.2362 0.091 Uiso 1 1 calc R
C22 C 0.07068(19) 0.1429(4) 0.1690(2) 0.0699(10) Uani 1 1 d .
H22A H 0.0528 0.0968 0.2007 0.084 Uiso 1 1 calc R
C23 C 0.03318(19) 0.1665(4) 0.1012(2) 0.0739(10) Uani 1 1 d .
H23A H -0.0107 0.1382 0.0870 0.089 Uiso 1 1 calc R
C24 C 0.06022(16) 0.2328(4) 0.05339(19) 0.0630(9) Uani 1 1 d .
H24A H 0.0342 0.2475 0.0073 0.076 Uiso 1 1 calc R
C25 C 0.15456(14) 0.5648(3) 0.02563(15) 0.0486(7) Uani 1 1 d .
C26 C 0.11800(18) 0.6249(4) 0.06520(18) 0.0662(9) Uani 1 1 d .
H26A H 0.0956 0.5615 0.0869 0.079 Uiso 1 1 calc R
C27 C 0.1144(2) 0.7767(4) 0.0729(2) 0.0848(12) Uani 1 1 d .
H27A H 0.0900 0.8155 0.1003 0.102 Uiso 1 1 calc R
C28 C 0.1463(2) 0.8717(4) 0.0406(2) 0.0893(13) Uani 1 1 d .
H28A H 0.1434 0.9747 0.0458 0.107 Uiso 1 1 calc R
C29 C 0.1826(2) 0.8152(4) 0.0006(3) 0.0897(14) Uani 1 1 d .
H29A H 0.2041 0.8800 -0.0216 0.108 Uiso 1 1 calc R
C30 C 0.18745(18) 0.6620(4) -0.0070(2) 0.0693(10) Uani 1 1 d .
H30A H 0.2125 0.6237 -0.0337 0.083 Uiso 1 1 calc R
C31 C 0.10014(14) 0.3306(3) -0.07318(16) 0.0490(7) Uani 1 1 d .
C32 C 0.05209(15) 0.4351(4) -0.10496(17) 0.0629(9) Uani 1 1 d .
H32A H 0.0522 0.5293 -0.0850 0.076 Uiso 1 1 calc R
C33 C 0.00415(18) 0.3978(6) -0.1666(2) 0.0803(12) Uani 1 1 d .
H33A H -0.0279 0.4676 -0.1881 0.096 Uiso 1 1 calc R
C34 C 0.0033(2) 0.2596(7) -0.1961(2) 0.0893(14) Uani 1 1 d .
H34A H -0.0293 0.2361 -0.2375 0.107 Uiso 1 1 calc R
C35 C 0.0505(2) 0.1545(5) -0.1648(2) 0.0790(12) Uani 1 1 d .
H35A H 0.0497 0.0601 -0.1848 0.095 Uiso 1 1 calc R
C36 C 0.09904(17) 0.1909(4) -0.10353(18) 0.0603(9) Uani 1 1 d .
H36A H 0.1312 0.1209 -0.0826 0.072 Uiso 1 1 calc R
O1 O 0.1597(4) 0.6803(9) 0.3004(4) 0.255(3) Uiso 1 1 d .
C37 C 0.1979(5) 0.5712(11) 0.2810(5) 0.203(4) Uiso 1 1 d .
H37A H 0.1717 0.5255 0.2376 0.244 Uiso 1 1 calc R
H37B H 0.2081 0.4936 0.3167 0.244 Uiso 1 1 calc R
C38 C 0.2580(5) 0.6219(12) 0.2715(5) 0.220(4) Uiso 1 1 d .
H38A H 0.2601 0.5958 0.2251 0.264 Uiso 1 1 calc R
H38B H 0.2954 0.5781 0.3064 0.264 Uiso 1 1 calc R
C39 C 0.2569(5) 0.7837(11) 0.2799(5) 0.233(5) Uiso 1 1 d .
H39A H 0.2933 0.8168 0.3193 0.279 Uiso 1 1 calc R
H39B H 0.2590 0.8347 0.2378 0.279 Uiso 1 1 calc R
C40 C 0.1950(6) 0.8105(12) 0.2926(5) 0.234(5) Uiso 1 1 d .
H40A H 0.2030 0.8706 0.3347 0.281 Uiso 1 1 calc R
H40B H 0.1676 0.8691 0.2539 0.281 Uiso 1 1 calc R

loop_
_atom_site_aniso_label
_atom_site_aniso_U_11
_atom_site_aniso_U_22
_atom_site_aniso_U_33
_atom_site_aniso_U_23
_atom_site_aniso_U_13
_atom_site_aniso_U_12
Ni 0.0401(2) 0.0441(2) 0.0465(2) 0.00152(16) 0.01401(17) 0.00505(16)
S1 0.0438(4) 0.0896(7) 0.0488(5) 0.0020(4) 0.0128(4) 0.0068(4)
S2 0.0527(5) 0.0600(5) 0.0571(5) -0.0089(4) 0.0172(4) -0.0012(4)
S3 0.0946(7) 0.0730(6) 0.0709(6) 0.0086(5) 0.0298(5) -0.0133(5)
P1 0.0388(4) 0.0441(4) 0.0484(5) 0.0045(3) 0.0139(3) 0.0028(3)
P2 0.0418(4) 0.0400(4) 0.0495(5) 0.0008(3) 0.0163(3) 0.0035(3)
C1 0.0446(16) 0.0508(17) 0.0536(19) 0.0083(14) 0.0196(14) 0.0041(14)
C2 0.0492(17) 0.0581(19) 0.0542(19) 0.0015(14) 0.0197(15) 0.0042(15)
C3 0.065(2) 0.093(3) 0.050(2) 0.0094(18) 0.0193(17) 0.0096(19)
C4 0.080(3) 0.108(3) 0.068(3) 0.022(2) 0.037(2) 0.004(2)
C5 0.060(2) 0.128(4) 0.081(3) 0.024(2) 0.038(2) 0.003(2)
C6 0.0504(19) 0.090(3) 0.070(2) 0.0216(19) 0.0224(17) 0.0081(18)
C7 0.0417(15) 0.0464(16) 0.0522(18) 0.0090(14) 0.0086(13) -0.0056(14)
C8 0.0487(17) 0.0494(17) 0.0511(18) 0.0034(14) 0.0092(14) -0.0116(14)
C9 0.066(2) 0.073(2) 0.064(2) -0.0101(18) 0.0149(17) -0.0170(19)
C10 0.071(3) 0.097(3) 0.067(2) -0.008(2) 0.003(2) -0.028(2)
C11 0.0470(19) 0.090(3) 0.079(3) 0.018(2) 0.0020(19) -0.0082(19)
C12 0.0489(18) 0.068(2) 0.068(2) 0.0096(17) 0.0127(17) -0.0020(16)
C13 0.0352(14) 0.0498(17) 0.0625(19) 0.0016(15) 0.0097(13) 0.0043(13)
C14 0.0495(17) 0.0460(17) 0.077(2) 0.0049(16) 0.0079(16) -0.0027(15)
C15 0.073(2) 0.0459(19) 0.118(4) 0.010(2) 0.026(2) -0.0030(19)
C16 0.066(2) 0.045(2) 0.141(4) -0.009(2) 0.029(3) 0.0012(18)
C17 0.066(2) 0.071(3) 0.117(4) -0.027(2) 0.032(2) 0.008(2)
C18 0.060(2) 0.056(2) 0.085(3) -0.0083(18) 0.0293(18) 0.0057(17)
C19 0.0509(17) 0.0429(16) 0.057(2) -0.0002(13) 0.0255(15) 0.0059(14)
C20 0.059(2) 0.078(2) 0.060(2) 0.0016(18) 0.0180(17) -0.0135(19)
C21 0.083(3) 0.089(3) 0.054(2) 0.0037(18) 0.0199(19) -0.015(2)
C22 0.079(3) 0.071(2) 0.073(3) 0.0029(19) 0.043(2) -0.007(2)
C23 0.060(2) 0.085(3) 0.084(3) 0.004(2) 0.032(2) -0.0136(19)
C24 0.0493(18) 0.074(2) 0.069(2) 0.0080(18) 0.0235(16) -0.0017(17)
C25 0.0449(16) 0.0421(15) 0.0563(18) 0.0014(13) 0.0117(14) 0.0073(13)
C26 0.074(2) 0.056(2) 0.072(2) -0.0050(17) 0.0280(19) 0.0108(18)
C27 0.108(3) 0.060(2) 0.088(3) -0.014(2) 0.031(3) 0.024(2)
C28 0.094(3) 0.047(2) 0.111(3) -0.010(2) 0.007(3) 0.012(2)
C29 0.075(3) 0.050(2) 0.137(4) 0.023(2) 0.022(3) 0.0003(19)
C30 0.068(2) 0.0466(18) 0.098(3) 0.0063(18) 0.032(2) 0.0042(17)
C31 0.0441(16) 0.0565(19) 0.0488(17) 0.0042(14) 0.0180(13) -0.0020(14)
C32 0.0566(19) 0.074(2) 0.057(2) 0.0086(17) 0.0157(16) 0.0102(17)
C33 0.056(2) 0.122(4) 0.056(2) 0.024(2) 0.0074(18) 0.006(2)
C34 0.062(2) 0.150(4) 0.051(2) 0.000(3) 0.0090(19) -0.035(3)
C35 0.079(3) 0.099(3) 0.064(2) -0.022(2) 0.028(2) -0.040(2)
C36 0.0544(19) 0.065(2) 0.064(2) -0.0047(16) 0.0213(17) -0.0092(16)

loop_
_atom_type_symbol
_atom_type_description
_atom_type_scat_dispersion_real
_atom_type_scat_dispersion_imag
_atom_type_scat_source
C C 0.0033 0.0016 'International Tables Vol C Tables 4.2.6.8 and 6.1.1.4'
H H 0.0000 0.0000 'International Tables Vol C Tables 4.2.6.8 and 6.1.1.4'
O O 0.0106 0.0060 'International Tables Vol C Tables 4.2.6.8 and 6.1.1.4'
P P 0.1023 0.0942 'International Tables Vol C Tables 4.2.6.8 and 6.1.1.4'
S S 0.1246 0.1234 'International Tables Vol C Tables 4.2.6.8 and 6.1.1.4'
Ni Ni 0.3393 1.1124 'International Tables Vol C Tables 4.2.6.8 and 6.1.1.4'

loop_
_geom_angle_atom_site_label_1
_geom_angle_atom_site_label_2
_geom_angle_atom_site_label_3
_geom_angle
P1 Ni S2 88.77(3)
P1 Ni S1 85.92(3)
S2 Ni S1 156.68(4)
P1 Ni P2 171.64(3)
S2 Ni P2 93.85(3)
S1 Ni P2 94.66(3)
P1 Ni H3A 69.1(9)
S2 Ni H3A 69.5(9)
S1 Ni H3A 128.6(9)
P2 Ni H3A 104.4(9)
C2 S1 Ni 103.86(11)
C8 S2 Ni 106.51(11)
H3A S3 C14 95.3(19)
C1 P1 C7 111.44(14)
C1 P1 C13 105.04(14)
C7 P1 C13 106.87(14)
C1 P1 Ni 106.37(10)
C7 P1 Ni 110.05(11)
C13 P1 Ni 117.02(9)
C25 P2 C31 103.89(13)
C25 P2 C19 104.31(13)
C31 P2 C19 102.43(14)
C25 P2 Ni 111.59(10)
C31 P2 Ni 115.77(10)
C19 P2 Ni 117.32(10)
C6 C1 C2 119.7(3)
C6 C1 P1 128.2(2)
C2 C1 P1 112.0(2)
C3 C2 C1 118.5(3)
C3 C2 S1 122.4(3)
C1 C2 S1 119.1(2)
C4 C3 C2 120.9(4)
C3 C4 C5 120.7(3)
C6 C5 C4 120.5(4)
C5 C6 C1 119.7(3)
C8 C7 C12 120.7(3)
C8 C7 P1 113.2(2)
C12 C7 P1 126.1(3)
C7 C8 C9 119.4(3)
C7 C8 S2 120.8(2)
C9 C8 S2 119.8(3)
C10 C9 C8 119.5(4)
C9 C10 C11 121.1(3)
C12 C11 C10 119.8(3)
C11 C12 C7 119.4(4)
C18 C13 C14 117.7(3)
C18 C13 P1 120.3(2)
C14 C13 P1 122.0(2)
C15 C14 C13 119.9(3)
C15 C14 S3 116.2(3)
C13 C14 S3 123.9(2)
C14 C15 C16 120.5(4)
C17 C16 C15 120.3(4)
C16 C17 C18 120.1(4)
C17 C18 C13 121.4(4)
C24 C19 C20 118.0(3)
C24 C19 P2 121.9(2)
C20 C19 P2 120.0(2)
C19 C20 C21 121.0(3)
C22 C21 C20 120.3(4)
C23 C22 C21 119.3(3)
C22 C23 C24 120.4(3)
C19 C24 C23 120.9(3)
C26 C25 C30 118.7(3)
C26 C25 P2 123.9(2)
C30 C25 P2 117.4(2)
C27 C26 C25 120.7(4)
C28 C27 C26 120.5(4)
C27 C28 C29 120.1(4)
C28 C29 C30 120.1(4)
C29 C30 C25 119.9(4)
C36 C31 C32 119.5(3)
C36 C31 P2 118.1(2)
C32 C31 P2 122.2(3)
C33 C32 C31 119.4(4)
C34 C33 C32 120.8(4)
C33 C34 C35 120.3(4)
C34 C35 C36 119.4(4)
C35 C36 C31 120.6(4)
C37 O1 C40 99.4(9)
O1 C37 C38 116.2(9)
C37 C38 C39 104.6(8)
C40 C39 C38 103.4(8)
O1 C40 C39 115.6(9)

loop_
_geom_bond_atom_site_label_1
_geom_bond_atom_site_label_2
_geom_bond_distance
Ni P1 2.1318(8)
Ni S2 2.1751(9)
Ni S1 2.1892(9)
Ni P2 2.2452(8)
Ni H3A 2.66(4)
S1 C2 1.773(3)
S2 C8 1.765(3)
S3 H3A 1.23(4)
S3 C14 1.756(4)
P1 C1 1.793(3)
P1 C7 1.803(3)
P1 C13 1.820(3)
P2 C25 1.816(3)
P2 C31 1.829(3)
P2 C19 1.834(3)
C1 C6 1.397(4)
C1 C2 1.400(4)
C2 C3 1.379(5)
C3 C4 1.361(5)
C4 C5 1.366(6)
C5 C6 1.360(5)
C7 C8 1.390(4)
C7 C12 1.392(4)
C8 C9 1.394(4)
C9 C10 1.379(5)
C10 C11 1.384(6)
C11 C12 1.381(5)
C13 C18 1.393(4)
C13 C14 1.403(4)
C14 C15 1.383(5)
C15 C16 1.388(6)
C16 C17 1.346(6)
C17 C18 1.385(5)
C19 C24 1.372(4)
C19 C20 1.383(4)
C20 C21 1.384(5)
C21 C22 1.370(5)
C22 C23 1.365(5)
C23 C24 1.392(5)
C25 C26 1.379(4)
C25 C30 1.397(4)
C26 C27 1.369(5)
C27 C28 1.368(6)
C28 C29 1.371(6)
C29 C30 1.383(5)
C31 C36 1.384(4)
C31 C32 1.391(4)
C32 C33 1.384(5)
C33 C34 1.365(6)
C34 C35 1.382(6)
C35 C36 1.384(5)
O1 C37 1.401(10)
O1 C40 1.422(11)
C37 C38 1.430(10)
C38 C39 1.455(13)
C39 C40 1.443(12)
